data_2241159
loop_
_publ_author_name
'Ouaatta, Said'
'Assani, Abderrazzak'
'Saadi, Mohamed'
'El Ammari, Lahcen'

_publ_section_title
;
 Crystal structure of strontium dinickel iron orthophosphate
;
_journal_coeditor_code PJ2022
_journal_issue 10
_journal_name_full 'Acta Crystallographica Section E'
_journal_page_first 1255
_journal_page_last 1258
_journal_paper_doi 10.1107/S205698901501779X
_journal_volume 71
_journal_year 2015
_chemical_formula_iupac 'Sr Ni2 Fe  (P O4)3'
_chemical_formula_structural 'Fe Ni2 Sr (P O4)3'
_chemical_formula_sum 'Fe Ni2 O12 P3 Sr'
_chemical_formula_weight 545.80
_chemical_name_systematic 'Strontium dinickel iron orthophosphate'
_space_group_crystal_system orthorhombic
_space_group_IT_number 74
_space_group_name_Hall '-I 2b 2'
_space_group_name_H-M_alt 'I m m a'
_symmetry_space_group_name_Hall '-I 2b 2'
_symmetry_space_group_name_H-M 'I m m a'
_audit_creation_method SHELXL-2013
_cell_angle_alpha 90
_cell_angle_beta 90
_cell_angle_gamma 90
_cell_formula_units_Z 4
_cell_length_a 10.3881(11)
_cell_length_b 13.1593(13)
_cell_length_c 6.5117(7)
_cell_measurement_reflns_used 1112
_cell_measurement_temperature 296(2)
_cell_measurement_theta_max 35.630
_cell_measurement_theta_min 3.096
_cell_volume 890.15(16)
_computing_cell_refinement
;
SAINT (Bruker, 2009)
;
_computing_data_collection
;
APEX2 (Bruker, 2009)
;
_computing_data_reduction
;
SAINT (Bruker, 2009)
;
_computing_molecular_graphics
;
Ortep-3 for Windows (Farrugia, 2012), DIAMOND (Brandenburg,
2006)
;
_computing_publication_material
;
publCIF (Westrip, 2010)
;
_computing_structure_refinement
;
SHELXL97 (Sheldrick, 2008)
;
_computing_structure_solution
;
SHELXS97 (Sheldrick, 2008)
;
_diffrn_ambient_temperature 296(2)
_diffrn_measured_fraction_theta_full 1.000
_diffrn_measured_fraction_theta_max 1.000
_diffrn_measurement_device_type 'Bruker X8 APEX Diffractometer'
_diffrn_measurement_method '\f and \w scans'
_diffrn_radiation_monochromator graphite
_diffrn_radiation_source 'fine-focus sealed tube'
_diffrn_radiation_type MoK\a
_diffrn_radiation_wavelength 0.71073
_diffrn_reflns_av_R_equivalents 0.0243
_diffrn_reflns_limit_h_max 17
_diffrn_reflns_limit_h_min -17
_diffrn_reflns_limit_k_max 21
_diffrn_reflns_limit_k_min -21
_diffrn_reflns_limit_l_max 10
_diffrn_reflns_limit_l_min -9
_diffrn_reflns_number 8211
_diffrn_reflns_theta_full 25.242
_diffrn_reflns_theta_max 35.630
_diffrn_reflns_theta_min 3.096
_exptl_absorpt_coefficient_mu 12.335
_exptl_absorpt_correction_T_max 0.7475
_exptl_absorpt_correction_T_min 0.5037
_exptl_absorpt_correction_type multi-scan
_exptl_absorpt_process_details
;
(SADABS; Bruker, 2009)
;
_exptl_crystal_colour orange
_exptl_crystal_density_diffrn 4.073
_exptl_crystal_density_method 'not measured'
_exptl_crystal_description parallelepiped
_exptl_crystal_F_000 1044
_exptl_crystal_size_max 0.31
_exptl_crystal_size_mid 0.25
_exptl_crystal_size_min 0.19
_refine_diff_density_max 0.917
_refine_diff_density_min -0.569
_refine_ls_extinction_coef 0.0040(3)
_refine_ls_extinction_expression Fc^*^=kFc[1+0.001xFc^2^\l^3^/sin(2\q)]^-1/4^
_refine_ls_extinction_method SHELXL
_refine_ls_goodness_of_fit_ref 1.204
_refine_ls_hydrogen_treatment undef
_refine_ls_matrix_type full
_refine_ls_number_parameters 54
_refine_ls_number_reflns 1112
_refine_ls_number_restraints 0
_refine_ls_restrained_S_all 1.204
_refine_ls_R_factor_all 0.0155
_refine_ls_R_factor_gt 0.0152
_refine_ls_shift/su_max 0.001
_refine_ls_shift/su_mean 0.000
_refine_ls_structure_factor_coef Fsqd
_refine_ls_weighting_details 'w=1/[\s^2^(Fo^2^)+(0.0211P)^2^+1.0433P] where P=(Fo^2^+2Fc^2^)/3'
_refine_ls_weighting_scheme calc
_refine_ls_wR_factor_gt 0.0409
_refine_ls_wR_factor_ref 0.0411
_reflns_number_gt 1095
_reflns_number_total 1112
_reflns_threshold_expression 'I > 2\s(I)'
_cod_data_source_file pj2022sup1.cif
_cod_data_source_block I
_cod_database_code 2241159
_shelx_space_group_comment
;
The symmetry employed for this shelxl refinement is uniquely defined
by the following loop, which should always be used as a source of
symmetry information in preference to the above space-group names.
They are only intended as comments.
;
_shelxl_version_number .2013

loop_
_space_group_symop_operation_xyz
'x, y, z'
'-x, -y+1/2, z'
'-x, y+1/2, -z'
'x, -y, -z'
'x+1/2, y+1/2, z+1/2'
'-x+1/2, -y+1, z+1/2'
'-x+1/2, y+1, -z+1/2'
'x+1/2, -y+1/2, -z+1/2'
'-x, -y, -z'
'x, y-1/2, -z'
'x, -y-1/2, z'
'-x, y, z'
'-x+1/2, -y+1/2, -z+1/2'
'x+1/2, y, -z+1/2'
'x+1/2, -y, z+1/2'
'-x+1/2, y+1/2, z+1/2'

loop_
_atom_site_type_symbol
_atom_site_label
_atom_site_fract_x
_atom_site_fract_y
_atom_site_fract_z
_atom_site_U_iso_or_equiv
_atom_site_adp_type
_atom_site_calc_flag
_atom_site_occupancy
Sr Sr1 0.5000 0.2500 0.40652(3) 0.00832(6) Uani d 1
Ni Ni1 0.7500 0.36678(2) 0.7500 0.00507(6) Uani d 1
Fe Fe1 1.0000 0.5000 0.5000 0.00365(7) Uani d 1
P P1 0.5000 0.2500 0.91246(8) 0.00335(9) Uani d 1
P P2 0.7500 0.57166(3) 0.7500 0.00391(8) Uani d 1
O O1 0.5000 0.34416(9) 1.04869(19) 0.00631(18) Uani d 1
O O2 0.61817(11) 0.2500 0.76678(18) 0.00566(18) Uani d 1
O O3 0.78842(9) 0.63613(6) 0.93417(14) 0.00764(14) Uani d 1
O O4 0.86173(8) 0.49396(6) 0.70676(14) 0.00586(13) Uani d 1

loop_
_atom_site_aniso_label
_atom_site_aniso_U_11
_atom_site_aniso_U_22
_atom_site_aniso_U_33
_atom_site_aniso_U_12
_atom_site_aniso_U_13
_atom_site_aniso_U_23
Sr1 0.00864(10) 0.01114(10) 0.00518(9) 0.000 0.000 0.000
Ni1 0.00501(9) 0.00407(9) 0.00613(10) 0.000 0.00049(6) 0.000
Fe1 0.00281(12) 0.00403(12) 0.00410(12) 0.000 0.000 0.00015(9)
P1 0.0033(2) 0.0031(2) 0.0037(2) 0.000 0.000 0.000
P2 0.00410(15) 0.00389(15) 0.00374(15) 0.000 0.00042(10) 0.000
O1 0.0074(4) 0.0049(4) 0.0067(4) 0.000 0.000 -0.0014(4)
O2 0.0043(4) 0.0063(4) 0.0064(4) 0.000 0.0017(3) 0.000
O3 0.0095(3) 0.0080(3) 0.0055(3) -0.0019(3) 0.0002(3) -0.0020(2)
O4 0.0045(3) 0.0056(3) 0.0074(3) 0.0005(2) 0.0019(3) 0.0005(2)

loop_
_atom_type_symbol
_atom_type_description
_atom_type_scat_dispersion_real
_atom_type_scat_dispersion_imag
_atom_type_scat_source
O O 0.0106 0.0060 'International Tables Vol C Tables 4.2.6.8 and 6.1.1.4'
P P 0.1023 0.0942 'International Tables Vol C Tables 4.2.6.8 and 6.1.1.4'
Fe Fe 0.3463 0.8444 'International Tables Vol C Tables 4.2.6.8 and 6.1.1.4'
Ni Ni 0.3393 1.1124 'International Tables Vol C Tables 4.2.6.8 and 6.1.1.4'
Sr Sr -1.5307 3.2498 'International Tables Vol C Tables 4.2.6.8 and 6.1.1.4'

loop_
_geom_angle_atom_site_label_1
_geom_angle_atom_site_label_2
_geom_angle_atom_site_label_3
_geom_angle_site_symmetry_1
_geom_angle_site_symmetry_3
_geom_angle
O1 Sr1 O1 2_654 1_554 56.01(5)
O1 Sr1 O2 2_654 . 141.47(2)
O1 Sr1 O2 1_554 . 141.47(2)
O1 Sr1 O2 2_654 2_655 141.47(2)
O1 Sr1 O2 1_554 2_655 141.47(2)
O2 Sr1 O2 . 2_655 55.24(5)
O1 Sr1 O3 2_654 6_654 108.88(2)
O1 Sr1 O3 1_554 6_654 78.22(2)
O2 Sr1 O3 . 6_654 63.76(3)
O2 Sr1 O3 2_655 6_654 108.81(3)
O1 Sr1 O3 2_654 5_444 78.22(2)
O1 Sr1 O3 1_554 5_444 108.88(2)
O2 Sr1 O3 . 5_444 108.81(3)
O2 Sr1 O3 2_655 5_444 63.76(3)
O3 Sr1 O3 6_654 5_444 172.25(4)
O1 Sr1 O3 2_654 16_644 78.22(2)
O1 Sr1 O3 1_554 16_644 108.88(2)
O2 Sr1 O3 . 16_644 63.76(3)
O2 Sr1 O3 2_655 16_644 108.81(3)
O3 Sr1 O3 6_654 16_644 68.39(4)
O3 Sr1 O3 5_444 16_644 111.05(4)
O1 Sr1 O3 2_654 15_464 108.88(2)
O1 Sr1 O3 1_554 15_464 78.22(2)
O2 Sr1 O3 . 15_464 108.81(3)
O2 Sr1 O3 2_655 15_464 63.76(3)
O3 Sr1 O3 6_654 15_464 111.05(4)
O3 Sr1 O3 5_444 15_464 68.39(4)
O3 Sr1 O3 16_644 15_464 172.25(4)
O4 Ni1 O4 7_646 . 71.02(5)
O4 Ni1 O2 7_646 . 102.98(3)
O4 Ni1 O2 . . 171.55(4)
O4 Ni1 O2 7_646 13_656 171.55(4)
O4 Ni1 O2 . 13_656 102.98(3)
O2 Ni1 O2 . 13_656 83.59(5)
O4 Ni1 O3 7_646 4_567 89.31(3)
O4 Ni1 O3 . 4_567 92.39(4)
O2 Ni1 O3 . 4_567 93.49(4)
O2 Ni1 O3 13_656 4_567 84.94(4)
O4 Ni1 O3 7_646 6_654 92.39(4)
O4 Ni1 O3 . 6_654 89.31(3)
O2 Ni1 O3 . 6_654 84.94(4)
O2 Ni1 O3 13_656 6_654 93.49(4)
O3 Ni1 O3 4_567 6_654 177.91(5)
O4 Fe1 O4 12_755 4_566 180.0
O4 Fe1 O4 12_755 9_766 86.39(5)
O4 Fe1 O4 4_566 9_766 93.61(5)
O4 Fe1 O4 12_755 . 93.61(5)
O4 Fe1 O4 4_566 . 86.39(5)
O4 Fe1 O4 9_766 . 180.00(3)
O4 Fe1 O1 12_755 14_556 93.70(3)
O4 Fe1 O1 4_566 14_556 86.30(3)
O4 Fe1 O1 9_766 14_556 86.30(3)
O4 Fe1 O1 . 14_556 93.70(3)
O4 Fe1 O1 12_755 6_654 86.30(3)
O4 Fe1 O1 4_566 6_654 93.70(3)
O4 Fe1 O1 9_766 6_654 93.70(3)
O4 Fe1 O1 . 6_654 86.30(3)
O1 Fe1 O1 14_556 6_654 180.00(7)
O1 P1 O1 . 2_655 108.80(10)
O1 P1 O2 . 2_655 110.85(3)
O1 P1 O2 2_655 2_655 110.85(3)
O1 P1 O2 . . 110.85(3)
O1 P1 O2 2_655 . 110.85(3)
O2 P1 O2 2_655 . 104.61(9)
O3 P2 O3 . 7_646 112.25(7)
O3 P2 O4 . . 108.06(5)
O3 P2 O4 7_646 . 114.51(5)
O3 P2 O4 . 7_646 114.51(5)
O3 P2 O4 7_646 7_646 108.06(5)
O4 P2 O4 . 7_646 98.87(6)

loop_
_geom_bond_atom_site_label_1
_geom_bond_atom_site_label_2
_geom_bond_site_symmetry_2
_geom_bond_distance
_geom_bond_publ_flag
Sr1 O1 2_654 2.6390(13) y
Sr1 O1 1_554 2.6390(13) ?
Sr1 O2 . 2.6477(12) y
Sr1 O2 2_655 2.6477(12) ?
Sr1 O3 6_654 2.6662(9) y
Sr1 O3 5_444 2.6662(9) ?
Sr1 O3 16_644 2.6662(9) ?
Sr1 O3 15_464 2.6662(9) ?
Ni1 O4 7_646 2.0561(8) ?
Ni1 O4 . 2.0561(8) y
Ni1 O2 . 2.0612(8) y
Ni1 O2 13_656 2.0612(8) ?
Ni1 O3 4_567 2.0953(9) y
Ni1 O3 6_654 2.0953(9) ?
Fe1 O4 12_755 1.9703(8) ?
Fe1 O4 4_566 1.9703(8) ?
Fe1 O4 9_766 1.9703(8) ?
Fe1 O4 . 1.9703(8) y
Fe1 O1 14_556 2.0751(12) ?
Fe1 O1 6_654 2.0751(12) y
P1 O1 . 1.5239(12) y
P1 O1 2_655 1.5239(12) ?
P1 O2 2_655 1.5514(12) ?
P1 O2 . 1.5514(12) y
P2 O3 . 1.5223(9) y
P2 O3 7_646 1.5223(9) ?
P2 O4 . 1.5722(9) y
P2 O4 7_646 1.5722(9) ?

_cod_database_fobs_code 2241159
